data_7128000
loop_
_publ_author_name
'Lu, Zhen-Tao'
'Yang, Si-Han'
'Liu, Wenlong'
'Guo, Sheng-Ping'

_publ_section_title
;
 A series of oxysulfides
 RE<sub>2</sub>M<sub>2</sub>S<sub>3</sub>O<sub>4</sub> (RE = Y, Tm; M =
 Zr, Hf) featuring a unique MS<sub>3</sub>O<sub>4</sub> motif and
 {[M<sub>2</sub>S<sub>3</sub>O<sub>4</sub>]<sup>8-</sup>}<sub>\\infty
 </sub> wrinkle layer.
;
_journal_issue 28
_journal_name_full 'Chemical communications (Cambridge, England)'
_journal_page_first 3500
_journal_page_last 3503
_journal_paper_doi 10.1039/d1cc00351h
_journal_volume 57
_journal_year 2021
_chemical_formula_moiety 'C24 H19 N9 O5 Pt'
_chemical_formula_sum 'C24 H19 N9 O5 Pt'
_chemical_formula_weight 708.57
_space_group_crystal_system triclinic
_space_group_IT_number 2
_space_group_name_Hall '-P 1'
_space_group_name_H-M_alt 'P -1'
_atom_sites_solution_hydrogens geom
_atom_sites_solution_primary dual
_audit_creation_date 2018-04-20
_audit_creation_method
;
Olex2 1.2
(compiled 2017.03.28 svn.r3405 for OlexSys, GUI svn.r5335)
;
_audit_update_record
;
2021-01-05 deposited with the CCDC.	2021-03-02 downloaded from the CCDC.
;
_cell_angle_alpha 92.7868(16)
_cell_angle_beta 90.0429(14)
_cell_angle_gamma 106.8637(16)
_cell_formula_units_Z 2
_cell_length_a 7.40510(12)
_cell_length_b 8.24493(17)
_cell_length_c 21.2074(4)
_cell_measurement_reflns_used 33661
_cell_measurement_temperature 150(2)
_cell_measurement_theta_max 29.6740
_cell_measurement_theta_min 2.7040
_cell_volume 1237.51(4)
_computing_cell_refinement 'CrysAlisPro 1.171.39.46 (Rigaku OD, 2018)'
_computing_data_collection 'CrysAlisPro 1.171.39.46 (Rigaku OD, 2018)'
_computing_data_reduction 'CrysAlisPro 1.171.39.46 (Rigaku OD, 2018)'
_computing_molecular_graphics 'Olex2 (Dolomanov et al., 2009)'
_computing_publication_material 'Olex2 (Dolomanov et al., 2009)'
_computing_structure_refinement 'ShelXL (Sheldrick, 2015)'
_computing_structure_solution 'ShelXT (Sheldrick, 2015)'
_diffrn_ambient_environment N~2~
_diffrn_ambient_temperature 150(2)
_diffrn_detector 'CCD plate'
_diffrn_detector_area_resol_mean 5.1417
_diffrn_detector_type Ruby
_diffrn_measured_fraction_theta_full 1.000
_diffrn_measured_fraction_theta_max 0.940
_diffrn_measurement_details
;
List of Runs (angles in degrees, time in seconds):

  # Type    Start    End  Width  t~exp~   \w     \q     \k     \f   Frames
#--------------------------------------------------------------------------
  1  \w    -25.00  52.00   1.00    3.00    --   11.41 -99.00  30.00   77
  2  \w    -13.00  86.00   1.00    3.00    --   11.41  38.00 -60.00   99
  3  \w    -17.00  85.00   1.00    3.00    --   11.41  57.00-180.00  102
  4  \w    -21.00  88.00   1.00    3.00    --   11.41  77.00  30.00  109
  5  \w    -25.00  52.00   1.00    3.00    --   11.41 -99.00 120.00   77
  6  \w    -45.00  64.00   1.00    3.00    --  -12.35  77.00 150.00  109
  7  \w    -41.00  61.00   1.00    3.00    --  -12.35  57.00 -90.00  102
  8  \w    -88.00 -37.00   1.00    3.00    --  -12.35 154.00 -85.13   51
  9  \w    -63.00  36.00   1.00    3.00    --   11.41 -38.00  30.00   99
 10  \w    -71.00 -22.00   1.00    3.00    --  -12.35 129.00  68.19   49
 11  \w    -83.00 -32.00   1.00    3.00    --  -12.35 147.00   0.35   51
 12  \w    -81.00 -31.00   1.00    3.00    --  -12.35 145.00-127.49   50
 13  \w    -84.00 -33.00   1.00    3.00    --  -12.35 149.00  92.45   51
 14  \w    -67.00 -16.00   1.00    3.00    --  -12.35 122.00 162.00   51
 15  \w    -77.00  -8.00   1.00    3.00    --   11.41   0.00-120.00   69
 16  \w    -77.00 100.00   1.00    3.00    --   11.41   0.00-180.00  177
 17  \w    -77.00 100.00   1.00    3.00    --   11.41   0.00-150.00  177
 18  \w    -25.00  29.00   1.00    3.00    --  -12.35 -99.00-120.00   54
 19  \w    -67.00 -16.00   1.00    3.00    --  -12.35 122.00-152.38   51
;
_diffrn_measurement_device 'four-circle diffractometer'
_diffrn_measurement_device_type 'Xcalibur, Ruby, Gemini'
_diffrn_measurement_method '\w scans'
_diffrn_orient_matrix_type 'CrysAlisPro convention (1999,Acta A55,543-557)'
_diffrn_orient_matrix_UB_11 -0.0223181000
_diffrn_orient_matrix_UB_12 -0.0789945000
_diffrn_orient_matrix_UB_13 -0.0174938000
_diffrn_orient_matrix_UB_21 -0.0231218000
_diffrn_orient_matrix_UB_22 -0.0431235000
_diffrn_orient_matrix_UB_23 0.0283611000
_diffrn_orient_matrix_UB_31 -0.0948026000
_diffrn_orient_matrix_UB_32 0.0015067000
_diffrn_orient_matrix_UB_33 -0.0033485000
_diffrn_radiation_monochromator graphite
_diffrn_radiation_probe x-ray
_diffrn_radiation_type MoK\a
_diffrn_radiation_wavelength 0.71073
_diffrn_reflns_av_R_equivalents 0.0512
_diffrn_reflns_av_unetI/netI 0.0322
_diffrn_reflns_Laue_measured_fraction_full 1.000
_diffrn_reflns_Laue_measured_fraction_max 0.940
_diffrn_reflns_limit_h_max 10
_diffrn_reflns_limit_h_min -10
_diffrn_reflns_limit_k_max 11
_diffrn_reflns_limit_k_min -11
_diffrn_reflns_limit_l_max 29
_diffrn_reflns_limit_l_min -28
_diffrn_reflns_number 59521
_diffrn_reflns_point_group_measured_fraction_full 1.000
_diffrn_reflns_point_group_measured_fraction_max 0.940
_diffrn_reflns_theta_full 25.242
_diffrn_reflns_theta_max 30.027
_diffrn_reflns_theta_min 2.585
_diffrn_source 'fine-focus sealed X-ray tube'
_diffrn_source_type 'Enhance (Mo) X-ray Source'
_exptl_absorpt_coefficient_mu 5.725
_exptl_absorpt_correction_T_max 1.00000
_exptl_absorpt_correction_T_min 0.47587
_exptl_absorpt_correction_type multi-scan
_exptl_absorpt_process_details
;
CrysAlisPro 1.171.39.46 (Rigaku Oxford Diffraction, 2018)
Empirical absorption correction using spherical harmonics,
 implemented in SCALE3 ABSPACK scaling algorithm.
;
_exptl_crystal_colour 'light yellow'
_exptl_crystal_colour_modifier light
_exptl_crystal_colour_primary yellow
_exptl_crystal_density_diffrn 1.902
_exptl_crystal_description block
_exptl_crystal_F_000 688
_exptl_crystal_size_max 0.32
_exptl_crystal_size_mid 0.12
_exptl_crystal_size_min 0.06
_refine_diff_density_max 1.203
_refine_diff_density_min -1.130
_refine_diff_density_rms 0.118
_refine_ls_extinction_method none
_refine_ls_goodness_of_fit_ref 1.035
_refine_ls_hydrogen_treatment constr
_refine_ls_matrix_type full
_refine_ls_number_parameters 480
_refine_ls_number_reflns 6820
_refine_ls_number_restraints 84
_refine_ls_restrained_S_all 1.032
_refine_ls_R_factor_all 0.0265
_refine_ls_R_factor_gt 0.0223
_refine_ls_shift/su_max 0.002
_refine_ls_shift/su_mean 0.000
_refine_ls_structure_factor_coef Fsqd
_refine_ls_weighting_details 'w=1/[\s^2^(Fo^2^)+(0.0172P)^2^+0.8966P] where P=(Fo^2^+2Fc^2^)/3'
_refine_ls_weighting_scheme calc
_refine_ls_wR_factor_gt 0.0424
_refine_ls_wR_factor_ref 0.0439
_reflns_Friedel_coverage 0.000
_reflns_number_gt 6317
_reflns_number_total 6820
_reflns_threshold_expression 'I > 2\s(I)'
_cod_data_source_file d1cc00351h2.cif
_cod_data_source_block hs33
_cod_depositor_comments 'Adding full bibliography for 7127998--7128000.cif.'
_cod_database_code 7128000
_shelx_shelxl_version_number 2018/3
_chemical_oxdiff_formula 'C20 H20 N2 O2 Pt'
_shelx_space_group_comment
;
The symmetry employed for this shelxl refinement is uniquely defined
by the following loop, which should always be used as a source of
symmetry information in preference to the above space-group names.
They are only intended as comments.
;
_reflns_odcompleteness_completeness 99.96
_reflns_odcompleteness_iscentric 1
_reflns_odcompleteness_theta 27.01
_olex2_refinement_description
;
The naphthalimide ring was modeled as disordered over two positions related by a small twist about 
the N22-C21 bond. The occupancy was linked to a free variable which refined to 48:52. 
Some SIMU restraints were used to give some of the disordered atoms similar thermal parameters 
to neighbouring atoms. The hydrogen on the OH was located in a difference map but placed at a 
calculated position for the refinement. 

1. Fixed Uiso
 At 1.2 times of:
  All C(H) groups, All C(H,H) groups
 At 1.5 times of:
  All O(H) groups
2. Uiso/Uaniso restraints and constraints
C21 \\sim N22 \\sim C23 \\sim C24 \\sim C25 \\sim C26 \\sim C27 \\sim C28 \\sim
C29 \\sim C30: within 2A with sigma of 0.004 and sigma for terminal atoms of
0.008
C20 \\sim C21A \\sim N22A \\sim C34A \\sim C32A \\sim C31A: within 1.7A with
sigma of 0.004 and sigma for terminal atoms of 0.008
3. Others
 Sof(C23A)=Sof(O23A)=Sof(C24A)=Sof(C25A)=Sof(H25A)=Sof(C26A)=Sof(H26A)=
 Sof(C27A)=Sof(H27A)=Sof(C29A)=Sof(H29A)=Sof(C30A)=Sof(H30A)=Sof(C31A)=
 Sof(H31A)=Sof(C32A)=Sof(C34A)=Sof(O34A)=Sof(N22A)=Sof(C21A)=Sof(H21C)=
 Sof(H21D)=1-FVAR(1)
 Sof(C21)=Sof(H21A)=Sof(H21B)=Sof(N22)=Sof(C23)=Sof(O23)=Sof(C24)=Sof(C25)=
 Sof(H25)=Sof(C26)=Sof(H26)=Sof(C27)=Sof(H27)=Sof(C29)=Sof(H29)=Sof(C30)=
 Sof(H30)=Sof(C31)=Sof(H31)=Sof(C32)=Sof(C34)=Sof(O34)=FVAR(1)
4.a Secondary CH2 refined with riding coordinates:
 C21(H21A,H21B), C21A(H21C,H21D)
4.b Aromatic/amide H refined with riding coordinates:
 C8(H8), C9(H9), C10(H10), C11(H11), C12(H12), C14(H14), C15(H15), C16(H16),
 C17(H17), C18(H18), C25(H25), C25A(H25A), C26(H26), C26A(H26A), C27(H27),
 C27A(H27A), C29(H29), C29A(H29A), C30(H30), C30A(H30A), C31(H31), C31A(H31A)
4.c Idealised tetrahedral OH refined as rotating group:
 O1(H1)
;
_olex2_submission_special_instructions 'No special instructions were received'
_oxdiff_exptl_absorpt_empirical_details
;
Empirical correction (ABSPACK) includes:
- Absorption correction using spherical harmonics
- Frame scaling
;
_oxdiff_exptl_absorpt_empirical_full_max 1.918
_oxdiff_exptl_absorpt_empirical_full_min 0.709

loop_
_space_group_symop_operation_xyz
'x, y, z'
'-x, -y, -z'

loop_
_atom_site_label
_atom_site_type_symbol
_atom_site_fract_x
_atom_site_fract_y
_atom_site_fract_z
_atom_site_U_iso_or_equiv
_atom_site_adp_type
_atom_site_occupancy
_atom_site_site_symmetry_order
_atom_site_calc_flag
_atom_site_refinement_flags_posn
_atom_site_refinement_flags_adp
_atom_site_refinement_flags_occupancy
_atom_site_disorder_assembly
_atom_site_disorder_group
N1 N 0.7383(3) 0.1528(3) 0.11582(10) 0.0211(4) Uani 1 1 d . . . . .
Pt1 Pt 0.60873(2) 0.33581(2) 0.14100(2) 0.01451(3) Uani 1 1 d . . . . .
N2 N 0.6412(3) 0.0251(3) 0.08837(10) 0.0191(4) Uani 1 1 d . . . . .
N3 N 0.5607(3) -0.0995(3) 0.06206(12) 0.0316(5) Uani 1 1 d . . . . .
O1 O 0.4452(2) 0.2913(2) 0.06433(8) 0.0233(4) Uani 1 1 d . . . . .
H1 H 0.487196 0.234717 0.037127 0.035 Uiso 1 1 calc GR . . . .
N4 N 0.4799(3) 0.5193(3) 0.16209(10) 0.0208(4) Uani 1 1 d . . . . .
N5 N 0.5731(3) 0.6445(3) 0.19276(11) 0.0251(5) Uani 1 1 d . . . . .
N6 N 0.6492(4) 0.7673(3) 0.22104(15) 0.0457(7) Uani 1 1 d . . . . .
N7 N 0.3985(3) 0.1653(3) 0.18529(10) 0.0182(4) Uani 1 1 d . . . . .
C8 C 0.2186(3) 0.1668(3) 0.17643(13) 0.0239(5) Uani 1 1 d . . . . .
H8 H 0.191740 0.241204 0.147398 0.029 Uiso 1 1 calc R . . . .
C9 C 0.0732(4) 0.0619(4) 0.20888(15) 0.0322(7) Uani 1 1 d . . . . .
H9 H -0.052783 0.065290 0.202798 0.039 Uiso 1 1 calc R . . . .
C10 C 0.1122(4) -0.0488(4) 0.25054(15) 0.0363(7) Uani 1 1 d . . . . .
H10 H 0.013847 -0.121710 0.273409 0.044 Uiso 1 1 calc R . . . .
C11 C 0.2964(4) -0.0508(4) 0.25809(15) 0.0339(7) Uani 1 1 d . . . . .
H11 H 0.326048 -0.126702 0.285865 0.041 Uiso 1 1 calc R . . . .
C12 C 0.4375(4) 0.0579(3) 0.22516(13) 0.0241(5) Uani 1 1 d . . . . .
H12 H 0.564426 0.056852 0.230774 0.029 Uiso 1 1 calc R . . . .
N13 N 0.8167(3) 0.5088(3) 0.09662(9) 0.0168(4) Uani 1 1 d . . . . .
C14 C 0.7714(4) 0.6041(3) 0.05313(12) 0.0216(5) Uani 1 1 d . . . . .
H14 H 0.642601 0.586873 0.042107 0.026 Uiso 1 1 calc R . . . .
C15 C 0.9099(4) 0.7272(4) 0.02414(13) 0.0266(6) Uani 1 1 d . . . . .
H15 H 0.876702 0.794066 -0.006596 0.032 Uiso 1 1 calc R . . . .
C16 C 1.0975(4) 0.7518(4) 0.04049(13) 0.0282(6) Uani 1 1 d . . . . .
H16 H 1.194189 0.837290 0.021773 0.034 Uiso 1 1 calc R . . . .
C17 C 1.1422(4) 0.6502(4) 0.08438(13) 0.0279(6) Uani 1 1 d . . . . .
H17 H 1.270182 0.663551 0.095466 0.033 Uiso 1 1 calc R . . . .
C18 C 0.9991(3) 0.5294(3) 0.11186(12) 0.0226(5) Uani 1 1 d . . . . .
H18 H 1.029473 0.459590 0.142038 0.027 Uiso 1 1 calc R . . . .
O19 O 0.7877(2) 0.3829(2) 0.21688(8) 0.0185(3) Uani 1 1 d . . . . .
C20 C 0.7355(3) 0.4080(3) 0.27463(11) 0.0193(5) Uani 1 1 d . U . . .
O20 O 0.5804(2) 0.4113(2) 0.29110(8) 0.0255(4) Uani 1 1 d . . . . .
C21 C 0.8898(15) 0.4061(11) 0.3205(6) 0.0208(17) Uani 0.484(7) 1 d . U P A 1
H21A H 0.914315 0.294202 0.316799 0.025 Uiso 0.484(7) 1 calc R . P A 1
H21B H 1.007338 0.493681 0.309947 0.025 Uiso 0.484(7) 1 calc R . P A 1
N22 N 0.8374(19) 0.4392(13) 0.3861(8) 0.0192(16) Uani 0.484(7) 1 d . U P A 1
C23 C 0.7370(11) 0.2966(13) 0.4174(5) 0.0193(14) Uani 0.484(7) 1 d . U P A 1
C23A C 0.7999(10) 0.3267(11) 0.4187(4) 0.0202(16) Uani 0.516(7) 1 d . . P A 2
O23 O 0.6939(9) 0.1590(7) 0.3910(3) 0.0313(13) Uani 0.484(7) 1 d . . P A 1
O23A O 0.7930(10) 0.1885(7) 0.3933(3) 0.0369(13) Uani 0.516(7) 1 d . . P A 2
C24 C 0.6899(11) 0.3311(14) 0.4840(5) 0.0195(14) Uani 0.484(7) 1 d . U P A 1
C24A C 0.7523(9) 0.3492(12) 0.4854(4) 0.0188(15) Uani 0.516(7) 1 d . . P A 2
C25 C 0.5930(10) 0.1964(7) 0.5184(3) 0.0219(12) Uani 0.484(7) 1 d . U P A 1
H25 H 0.560351 0.084610 0.499494 0.026 Uiso 0.484(7) 1 calc R . P A 1
C25A C 0.7120(10) 0.2145(7) 0.5233(3) 0.0262(14) Uani 0.516(7) 1 d . . P A 2
H25A H 0.723600 0.108344 0.507406 0.031 Uiso 0.516(7) 1 calc R . P A 2
C26 C 0.5413(10) 0.2223(7) 0.5815(3) 0.0230(12) Uani 0.484(7) 1 d . U P A 1
H26 H 0.472418 0.128570 0.604427 0.028 Uiso 0.484(7) 1 calc R . P A 1
C26A C 0.6533(10) 0.2313(7) 0.5859(3) 0.0281(14) Uani 0.516(7) 1 d . . P A 2
H26A H 0.618634 0.135294 0.611170 0.034 Uiso 0.516(7) 1 calc R . P A 2
C27 C 0.5900(12) 0.3801(16) 0.6090(6) 0.0194(14) Uani 0.484(7) 1 d . U P A 1
H27 H 0.556904 0.396054 0.651682 0.023 Uiso 0.484(7) 1 calc R . P A 1
C27A C 0.6462(10) 0.3874(15) 0.6105(5) 0.0248(18) Uani 0.516(7) 1 d . . P A 2
H27A H 0.608487 0.398410 0.652962 0.030 Uiso 0.516(7) 1 calc R . P A 2
C28 C 0.6930(3) 0.5272(3) 0.57440(11) 0.0182(5) Uani 1 1 d . U . . .
C29 C 0.7451(14) 0.6964(18) 0.6029(7) 0.0212(15) Uani 0.484(7) 1 d . U P A 1
H29 H 0.713901 0.717076 0.645367 0.025 Uiso 0.484(7) 1 calc R . P A 1
C29A C 0.6931(11) 0.6890(16) 0.5968(5) 0.0251(19) Uani 0.516(7) 1 d . . P A 2
H29A H 0.664412 0.705072 0.639904 0.030 Uiso 0.516(7) 1 calc R . P A 2
C30 C 0.8400(10) 0.8259(7) 0.5675(3) 0.0216(12) Uani 0.484(7) 1 d . U P A 1
H30 H 0.877741 0.938134 0.585989 0.026 Uiso 0.484(7) 1 calc R . P A 1
C30A C 0.7328(10) 0.8268(7) 0.5594(3) 0.0272(14) Uani 0.516(7) 1 d . . P A 2
H30A H 0.729698 0.934445 0.576608 0.033 Uiso 0.516(7) 1 calc R . P A 2
C31 C 0.8840(10) 0.7981(6) 0.5041(3) 0.0209(13) Uani 0.484(7) 1 d . . P A 1
H31 H 0.946490 0.891441 0.479841 0.025 Uiso 0.484(7) 1 calc R . P A 1
C31A C 0.7782(9) 0.8072(7) 0.4950(3) 0.0240(12) Uani 0.516(7) 1 d . U P A 2
H31A H 0.800725 0.900643 0.468655 0.029 Uiso 0.516(7) 1 calc R . P A 2
C32 C 0.8362(12) 0.6345(13) 0.4770(5) 0.0169(17) Uani 0.484(7) 1 d . . P A 1
C32A C 0.7896(13) 0.6526(13) 0.4709(5) 0.0175(14) Uani 0.516(7) 1 d . U P A 2
C33 C 0.7433(3) 0.5034(3) 0.51066(11) 0.0164(5) Uani 1 1 d . . . . .
C34 C 0.8887(14) 0.6079(15) 0.4102(6) 0.021(2) Uani 0.484(7) 1 d . . P A 1
C34A C 0.8481(14) 0.6344(13) 0.4055(5) 0.0181(15) Uani 0.516(7) 1 d . U P A 2
O34 O 0.9696(9) 0.7246(7) 0.3778(3) 0.0313(13) Uani 0.484(7) 1 d . . P A 1
O34A O 0.8906(8) 0.7509(7) 0.3699(2) 0.0293(12) Uani 0.516(7) 1 d . . P A 2
N22A N 0.8603(17) 0.4740(12) 0.3849(7) 0.0179(15) Uani 0.516(7) 1 d . U P A 2
C21A C 0.9127(14) 0.4551(10) 0.3199(5) 0.0179(14) Uani 0.516(7) 1 d . U P A 2
H21C H 0.976698 0.365184 0.315843 0.021 Uiso 0.516(7) 1 calc R . P A 2
H21D H 1.002624 0.562629 0.307456 0.021 Uiso 0.516(7) 1 calc R . P A 2

loop_
_atom_site_aniso_label
_atom_site_aniso_U_11
_atom_site_aniso_U_22
_atom_site_aniso_U_33
_atom_site_aniso_U_23
_atom_site_aniso_U_13
_atom_site_aniso_U_12
N1 0.0201(10) 0.0194(11) 0.0253(12) -0.0041(9) -0.0012(8) 0.0090(8)
Pt1 0.01529(5) 0.01619(5) 0.01304(5) 0.00046(3) -0.00133(3) 0.00619(3)
N2 0.0225(10) 0.0196(11) 0.0177(11) 0.0012(9) 0.0031(8) 0.0100(9)
N3 0.0318(13) 0.0259(13) 0.0358(14) -0.0067(11) -0.0032(10) 0.0076(10)
O1 0.0219(9) 0.0334(11) 0.0153(9) -0.0023(8) -0.0070(7) 0.0098(7)
N4 0.0213(10) 0.0201(11) 0.0239(11) 0.0001(9) -0.0015(8) 0.0106(8)
N5 0.0234(11) 0.0223(12) 0.0335(13) 0.0025(10) 0.0015(9) 0.0124(9)
N6 0.0409(15) 0.0238(14) 0.072(2) -0.0155(14) -0.0132(14) 0.0124(11)
N7 0.0185(10) 0.0184(10) 0.0180(10) 0.0005(8) -0.0008(8) 0.0057(8)
C8 0.0170(12) 0.0274(14) 0.0272(14) 0.0048(11) -0.0017(10) 0.0058(10)
C9 0.0196(13) 0.0376(17) 0.0389(17) 0.0101(14) 0.0010(11) 0.0061(11)
C10 0.0267(15) 0.0367(17) 0.0417(18) 0.0128(14) 0.0087(12) 0.0015(12)
C11 0.0320(15) 0.0306(16) 0.0400(18) 0.0167(13) 0.0048(12) 0.0080(12)
C12 0.0223(13) 0.0229(13) 0.0295(15) 0.0056(11) 0.0009(10) 0.0097(10)
N13 0.0177(10) 0.0200(10) 0.0137(10) 0.0016(8) 0.0020(7) 0.0071(8)
C14 0.0225(12) 0.0254(13) 0.0186(13) 0.0048(10) -0.0030(9) 0.0090(10)
C15 0.0278(14) 0.0300(15) 0.0225(14) 0.0098(11) 0.0009(10) 0.0076(11)
C16 0.0251(13) 0.0324(15) 0.0260(15) 0.0103(12) 0.0054(11) 0.0049(11)
C17 0.0171(12) 0.0391(16) 0.0283(15) 0.0114(12) 0.0018(10) 0.0081(11)
C18 0.0186(12) 0.0288(14) 0.0234(13) 0.0058(11) -0.0001(10) 0.0108(10)
O19 0.0172(8) 0.0270(9) 0.0119(8) -0.0015(7) -0.0017(6) 0.0077(7)
C20 0.0210(12) 0.0223(12) 0.0150(12) -0.0014(10) -0.0023(9) 0.0073(9)
O20 0.0209(9) 0.0401(11) 0.0175(9) -0.0018(8) 0.0008(7) 0.0126(8)
C21 0.018(3) 0.025(4) 0.016(3) -0.005(3) -0.001(2) 0.002(3)
N22 0.016(3) 0.021(3) 0.017(3) -0.007(3) -0.002(2) 0.002(3)
C23 0.014(3) 0.022(3) 0.021(2) -0.001(2) -0.006(3) 0.006(3)
C23A 0.017(4) 0.018(4) 0.021(3) -0.003(3) -0.007(3) -0.001(3)
O23 0.040(3) 0.025(3) 0.028(2) -0.0122(19) -0.005(3) 0.009(3)
O23A 0.053(4) 0.024(3) 0.032(3) -0.0053(19) 0.002(3) 0.010(3)
C24 0.016(3) 0.021(3) 0.021(2) 0.000(2) -0.004(3) 0.005(3)
C24A 0.016(4) 0.021(3) 0.017(3) 0.005(2) -0.004(3) 0.001(3)
C25 0.021(3) 0.021(2) 0.023(2) 0.0010(18) -0.0028(19) 0.0039(18)
C25A 0.032(4) 0.020(3) 0.026(3) -0.001(2) -0.006(2) 0.008(2)
C26 0.020(3) 0.022(2) 0.026(2) 0.0059(18) 0.000(2) 0.0042(19)
C26A 0.026(4) 0.029(3) 0.026(3) 0.012(2) -0.003(2) 0.001(2)
C27 0.015(3) 0.024(2) 0.019(2) 0.0066(19) 0.001(3) 0.004(3)
C27A 0.015(4) 0.038(4) 0.017(3) 0.002(2) -0.004(3) 0.000(4)
C28 0.0134(10) 0.0253(12) 0.0166(11) 0.0011(10) -0.0022(8) 0.0066(9)
C29 0.017(3) 0.025(2) 0.020(3) -0.004(2) -0.005(3) 0.004(3)
C29A 0.021(4) 0.032(4) 0.017(4) -0.003(3) 0.000(3) 0.001(4)
C30 0.019(3) 0.020(2) 0.024(3) -0.006(2) -0.004(2) 0.005(2)
C30A 0.028(4) 0.025(3) 0.028(3) -0.004(2) 0.002(2) 0.008(2)
C31 0.022(3) 0.013(2) 0.025(3) 0.003(2) -0.001(2) 0.000(2)
C31A 0.023(3) 0.023(2) 0.024(2) 0.0028(19) 0.001(2) 0.003(2)
C32 0.019(4) 0.021(3) 0.014(3) 0.000(2) -0.004(3) 0.010(3)
C32A 0.015(3) 0.020(3) 0.018(2) 0.005(2) -0.001(2) 0.003(2)
C33 0.0108(10) 0.0217(12) 0.0164(12) -0.0003(10) -0.0038(8) 0.0046(9)
C34 0.020(5) 0.025(4) 0.020(3) 0.007(3) -0.004(3) 0.007(3)
C34A 0.016(3) 0.022(3) 0.015(2) 0.003(2) -0.003(2) 0.004(2)
O34 0.040(4) 0.027(3) 0.025(3) 0.0093(19) 0.006(2) 0.007(2)
O34A 0.040(3) 0.028(2) 0.018(2) 0.0072(17) 0.005(2) 0.006(2)
N22A 0.017(3) 0.022(3) 0.012(2) 0.002(3) -0.001(2) 0.001(2)
C21A 0.018(3) 0.021(3) 0.012(2) -0.003(3) -0.0045(19) 0.002(2)

loop_
_atom_type_symbol
_atom_type_description
_atom_type_scat_dispersion_real
_atom_type_scat_dispersion_imag
_atom_type_scat_source
C C 0.0033 0.0016 'International Tables Vol C Tables 4.2.6.8 and 6.1.1.4'
H H 0.0000 0.0000 'International Tables Vol C Tables 4.2.6.8 and 6.1.1.4'
N N 0.0061 0.0033 'International Tables Vol C Tables 4.2.6.8 and 6.1.1.4'
O O 0.0106 0.0060 'International Tables Vol C Tables 4.2.6.8 and 6.1.1.4'
Pt Pt -1.7033 8.3905 'International Tables Vol C Tables 4.2.6.8 and 6.1.1.4'

loop_
_geom_angle_atom_site_label_1
_geom_angle_atom_site_label_2
_geom_angle_atom_site_label_3
_geom_angle
_geom_angle_site_symmetry_1
_geom_angle_site_symmetry_3
_geom_angle_publ_flag
N2 N1 Pt1 116.65(16) . . ?
O1 Pt1 N1 94.15(8) . . ?
O1 Pt1 N4 83.91(8) . . ?
O1 Pt1 N7 88.32(8) . . ?
O1 Pt1 N13 91.35(8) . . ?
O1 Pt1 O19 177.17(7) . . ?
N4 Pt1 N1 177.61(8) . . ?
N7 Pt1 N1 91.81(8) . . ?
N7 Pt1 N4 89.52(8) . . ?
N7 Pt1 N13 179.16(7) . . ?
N13 Pt1 N1 88.99(8) . . ?
N13 Pt1 N4 89.67(8) . . ?
O19 Pt1 N1 84.16(8) . . ?
O19 Pt1 N4 97.72(8) . . ?
O19 Pt1 N7 93.99(7) . . ?
O19 Pt1 N13 86.36(7) . . ?
N3 N2 N1 175.1(2) . . ?
Pt1 O1 H1 109.5 . . ?
N5 N4 Pt1 116.40(16) . . ?
N6 N5 N4 174.7(3) . . ?
C8 N7 Pt1 118.96(17) . . ?
C12 N7 Pt1 120.98(16) . . ?
C12 N7 C8 120.0(2) . . ?
N7 C8 H8 119.5 . . ?
N7 C8 C9 121.0(2) . . ?
C9 C8 H8 119.5 . . ?
C8 C9 H9 120.3 . . ?
C8 C9 C10 119.5(3) . . ?
C10 C9 H9 120.3 . . ?
C9 C10 H10 120.6 . . ?
C11 C10 C9 118.8(3) . . ?
C11 C10 H10 120.6 . . ?
C10 C11 H11 120.1 . . ?
C10 C11 C12 119.7(3) . . ?
C12 C11 H11 120.1 . . ?
N7 C12 C11 121.1(2) . . ?
N7 C12 H12 119.4 . . ?
C11 C12 H12 119.4 . . ?
C14 N13 Pt1 119.84(16) . . ?
C14 N13 C18 120.3(2) . . ?
C18 N13 Pt1 119.89(16) . . ?
N13 C14 H14 119.5 . . ?
N13 C14 C15 120.9(2) . . ?
C15 C14 H14 119.5 . . ?
C14 C15 H15 120.4 . . ?
C14 C15 C16 119.2(2) . . ?
C16 C15 H15 120.4 . . ?
C15 C16 H16 120.4 . . ?
C17 C16 C15 119.2(2) . . ?
C17 C16 H16 120.4 . . ?
C16 C17 H17 120.3 . . ?
C18 C17 C16 119.3(2) . . ?
C18 C17 H17 120.3 . . ?
N13 C18 C17 121.1(2) . . ?
N13 C18 H18 119.5 . . ?
C17 C18 H18 119.5 . . ?
C20 O19 Pt1 123.32(14) . . ?
O19 C20 C21 109.8(5) . . ?
O19 C20 C21A 109.4(5) . . ?
O20 C20 O19 126.7(2) . . ?
O20 C20 C21 122.9(5) . . ?
O20 C20 C21A 123.6(5) . . ?
C20 C21 H21A 109.4 . . ?
C20 C21 H21B 109.4 . . ?
H21A C21 H21B 108.0 . . ?
N22 C21 C20 111.1(8) . . ?
N22 C21 H21A 109.4 . . ?
N22 C21 H21B 109.4 . . ?
C23 N22 C21 115.5(8) . . ?
C23 N22 C34 126.6(13) . . ?
C34 N22 C21 117.9(9) . . ?
N22 C23 C24 115.0(9) . . ?
O23 C23 N22 120.7(9) . . ?
O23 C23 C24 124.3(8) . . ?
O23A C23A C24A 123.1(8) . . ?
O23A C23A N22A 120.2(9) . . ?
N22A C23A C24A 116.6(8) . . ?
C25 C24 C23 118.5(8) . . ?
C25 C24 C33 121.6(8) . . ?
C33 C24 C23 119.8(8) . . ?
C25A C24A C23A 120.2(8) . . ?
C25A C24A C33 118.3(7) . . ?
C33 C24A C23A 121.5(7) . . ?
C24 C25 H25 119.6 . . ?
C24 C25 C26 120.9(7) . . ?
C26 C25 H25 119.6 . . ?
C24A C25A H25A 119.6 . . ?
C24A C25A C26A 120.7(6) . . ?
C26A C25A H25A 119.6 . . ?
C25 C26 H26 120.0 . . ?
C27 C26 C25 120.0(7) . . ?
C27 C26 H26 120.0 . . ?
C25A C26A H26A 120.0 . . ?
C27A C26A C25A 120.0(6) . . ?
C27A C26A H26A 120.0 . . ?
C26 C27 H27 119.4 . . ?
C26 C27 C28 121.1(9) . . ?
C28 C27 H27 119.4 . . ?
C26A C27A H27A 119.6 . . ?
C28 C27A C26A 120.8(9) . . ?
C28 C27A H27A 119.6 . . ?
C27A C28 C29A 123.6(7) . . ?
C27A C28 C33 117.5(5) . . ?
C29 C28 C27 121.9(8) . . ?
C29A C28 C33 118.8(5) . . ?
C33 C28 C27 119.5(6) . . ?
C33 C28 C29 118.6(6) . . ?
C28 C29 H29 120.9 . . ?
C30 C29 C28 118.3(10) . . ?
C30 C29 H29 120.9 . . ?
C28 C29A H29A 118.5 . . ?
C30A C29A C28 123.1(9) . . ?
C30A C29A H29A 118.5 . . ?
C29 C30 H30 119.2 . . ?
C29 C30 C31 121.6(7) . . ?
C31 C30 H30 119.2 . . ?
C29A C30A H30A 120.1 . . ?
C29A C30A C31A 119.8(7) . . ?
C31A C30A H30A 120.1 . . ?
C30 C31 H31 120.0 . . ?
C32 C31 C30 120.0(6) . . ?
C32 C31 H31 120.0 . . ?
C30A C31A H31A 120.0 . . ?
C32A C31A C30A 119.9(6) . . ?
C32A C31A H31A 120.0 . . ?
C31 C32 C34 119.0(8) . . ?
C33 C32 C31 120.0(8) . . ?
C33 C32 C34 121.0(8) . . ?
C31A C32A C33 120.4(8) . . ?
C31A C32A C34A 120.1(7) . . ?
C34A C32A C33 119.5(7) . . ?
C24A C33 C28 122.5(4) . . ?
C24A C33 C32A 119.5(6) . . ?
C28 C33 C24 116.9(5) . . ?
C28 C33 C32A 117.9(5) . . ?
C32 C33 C24 121.6(6) . . ?
C32 C33 C28 121.5(5) . . ?
N22 C34 C32 115.9(10) . . ?
O34 C34 N22 121.3(12) . . ?
O34 C34 C32 122.8(9) . . ?
O34A C34A C32A 123.8(8) . . ?
O34A C34A N22A 119.6(10) . . ?
N22A C34A C32A 116.6(9) . . ?
C23A N22A C34A 125.3(11) . . ?
C23A N22A C21A 117.5(8) . . ?
C34A N22A C21A 116.5(9) . . ?
C20 C21A H21C 109.4 . . ?
C20 C21A H21D 109.4 . . ?
N22A C21A C20 111.4(7) . . ?
N22A C21A H21C 109.4 . . ?
N22A C21A H21D 109.4 . . ?
H21C C21A H21D 108.0 . . ?

loop_
_geom_bond_atom_site_label_1
_geom_bond_atom_site_label_2
_geom_bond_distance
_geom_bond_site_symmetry_2
_geom_bond_publ_flag
N1 Pt1 2.060(2) . ?
N1 N2 1.210(3) . ?
Pt1 O1 1.9814(16) . ?
Pt1 N4 2.042(2) . ?
Pt1 N7 2.035(2) . ?
Pt1 N13 2.0372(19) . ?
Pt1 O19 2.0333(16) . ?
N2 N3 1.145(3) . ?
O1 H1 0.8400 . ?
N4 N5 1.219(3) . ?
N5 N6 1.145(3) . ?
N7 C8 1.349(3) . ?
N7 C12 1.342(3) . ?
C8 H8 0.9500 . ?
C8 C9 1.378(4) . ?
C9 H9 0.9500 . ?
C9 C10 1.388(4) . ?
C10 H10 0.9500 . ?
C10 C11 1.378(4) . ?
C11 H11 0.9500 . ?
C11 C12 1.379(4) . ?
C12 H12 0.9500 . ?
N13 C14 1.343(3) . ?
N13 C18 1.349(3) . ?
C14 H14 0.9500 . ?
C14 C15 1.385(4) . ?
C15 H15 0.9500 . ?
C15 C16 1.385(4) . ?
C16 H16 0.9500 . ?
C16 C17 1.383(4) . ?
C17 H17 0.9500 . ?
C17 C18 1.378(4) . ?
C18 H18 0.9500 . ?
O19 C20 1.309(3) . ?
C20 O20 1.209(3) . ?
C20 C21 1.504(12) . ?
C20 C21A 1.569(11) . ?
C21 H21A 0.9900 . ?
C21 H21B 0.9900 . ?
C21 N22 1.479(15) . ?
N22 C23 1.394(13) . ?
N22 C34 1.402(14) . ?
C23 O23 1.196(12) . ?
C23 C24 1.489(14) . ?
C23A O23A 1.224(11) . ?
C23A C24A 1.472(12) . ?
C23A N22A 1.399(11) . ?
C24 C25 1.378(12) . ?
C24 C33 1.446(11) . ?
C24A C25A 1.366(10) . ?
C24A C33 1.376(10) . ?
C25 H25 0.9500 . ?
C25 C26 1.416(8) . ?
C25A H25A 0.9500 . ?
C25A C26A 1.410(8) . ?
C26 H26 0.9500 . ?
C26 C27 1.348(14) . ?
C26A H26A 0.9500 . ?
C26A C27A 1.380(13) . ?
C27 H27 0.9500 . ?
C27 C28 1.465(12) . ?
C27A H27A 0.9500 . ?
C27A C28 1.375(12) . ?
C28 C29 1.437(14) . ?
C28 C29A 1.394(14) . ?
C28 C33 1.422(3) . ?
C29 H29 0.9500 . ?
C29 C30 1.356(15) . ?
C29A H29A 0.9500 . ?
C29A C30A 1.379(14) . ?
C30 H30 0.9500 . ?
C30 C31 1.408(8) . ?
C30A H30A 0.9500 . ?
C30A C31A 1.418(7) . ?
C31 H31 0.9500 . ?
C31 C32 1.386(11) . ?
C31A H31A 0.9500 . ?
C31A C32A 1.376(11) . ?
C32 C33 1.340(11) . ?
C32 C34 1.491(14) . ?
C32A C33 1.482(10) . ?
C32A C34A 1.467(14) . ?
C34 O34 1.220(13) . ?
C34A O34A 1.220(12) . ?
C34A N22A 1.401(14) . ?
N22A C21A 1.446(14) . ?
C21A H21C 0.9900 . ?
C21A H21D 0.9900 . ?

loop_
_geom_hbond_atom_site_label_D
_geom_hbond_atom_site_label_H
_geom_hbond_atom_site_label_A
_geom_hbond_distance_DH
_geom_hbond_distance_HA
_geom_hbond_distance_DA
_geom_hbond_angle_DHA
_geom_hbond_site_symmetry_A
_geom_hbond_publ_flag
O1 H1 N3 0.84 2.31 3.039(3) 145.4 2_655 yes
